data_7033365
loop_
_publ_author_name
'Rahman, Faiz-Ur'
'Ali, Amjad'
'Guo, Rong'
'Zhang, Yun-Chang'
'Wang, Hui'
'Li, Zhan-Ting'
'Zhang, Dan-Wei'

_publ_section_title
;
 Synthesis and anticancer activities of a novel class of mono- and
 di-metallic Pt(ii)(salicylaldiminato)(DMSO or Picolino)Cl complexes.
;
_journal_issue 5
_journal_name_full 'Dalton transactions (Cambridge, England : 2003)'
_journal_page_first 2166
_journal_page_last 2175
_journal_paper_doi 10.1039/c4dt03018d
_journal_volume 44
_journal_year 2015
_chemical_formula_sum 'C13 H20 Cl N O2 Pt S'
_chemical_formula_weight 484.90
_chemical_name_systematic C-1-trans
_space_group_crystal_system triclinic
_space_group_IT_number 2
_space_group_name_Hall '-P 1'
_space_group_name_H-M_alt 'P -1'
_symmetry_space_group_name_Hall '-P 1'
_symmetry_space_group_name_H-M 'P -1'
_atom_sites_solution_hydrogens geom
_audit_creation_method SHELXL-2013
_audit_update_record
;
2014-09-26 deposited with the CCDC.
2014-12-05 downloaded from the CCDC.
;
_cell_angle_alpha 71.177(3)
_cell_angle_beta 72.413(3)
_cell_angle_gamma 79.211(3)
_cell_formula_units_Z 4
_cell_length_a 10.0909(18)
_cell_length_b 11.667(2)
_cell_length_c 15.142(3)
_cell_measurement_reflns_used 6037
_cell_measurement_temperature 223(2)
_cell_measurement_theta_max 27.48
_cell_measurement_theta_min 2.25
_cell_volume 1600.5(5)
_computing_cell_refinement 'Bruker SAINT'
_computing_data_collection 'Bruker APEX2'
_computing_data_reduction 'Bruker SAINT'
_computing_molecular_graphics 'Bruker SHELXTL'
_computing_publication_material 'Bruker SHELXTL'
_computing_structure_refinement 'SHELXL-2013 (Sheldrick, 2013)'
_computing_structure_solution 'SHELXS-97 (Sheldrick, 2008)'
_diffrn_ambient_temperature 223(2)
_diffrn_measured_fraction_theta_full 0.982
_diffrn_measured_fraction_theta_max 0.974
_diffrn_measurement_device_type 'Bruker APEX-II CCD'
_diffrn_measurement_method '\f and \w scans'
_diffrn_radiation_type MoK\a
_diffrn_radiation_wavelength 0.71073
_diffrn_reflns_av_R_equivalents 0.0409
_diffrn_reflns_av_unetI/netI 0.0681
_diffrn_reflns_Laue_measured_fraction_full 0.982
_diffrn_reflns_Laue_measured_fraction_max 0.974
_diffrn_reflns_limit_h_max 13
_diffrn_reflns_limit_h_min -13
_diffrn_reflns_limit_k_max 15
_diffrn_reflns_limit_k_min -15
_diffrn_reflns_limit_l_max 19
_diffrn_reflns_limit_l_min -14
_diffrn_reflns_number 11457
_diffrn_reflns_point_group_measured_fraction_full 0.982
_diffrn_reflns_point_group_measured_fraction_max 0.974
_diffrn_reflns_theta_full 25.242
_diffrn_reflns_theta_max 27.479
_diffrn_reflns_theta_min 1.471
_exptl_absorpt_coefficient_mu 9.061
_exptl_absorpt_correction_T_max 0.746
_exptl_absorpt_correction_T_min 0.317
_exptl_absorpt_correction_type multi-scan
_exptl_absorpt_process_details sadabs
_exptl_crystal_colour yellow
_exptl_crystal_density_diffrn 2.012
_exptl_crystal_description block
_exptl_crystal_F_000 928
_exptl_crystal_recrystallization_method 'slow evaporation of DCM'
_exptl_crystal_size_max 0.270
_exptl_crystal_size_mid 0.220
_exptl_crystal_size_min 0.120
_refine_diff_density_max 2.143
_refine_diff_density_min -2.248
_refine_diff_density_rms 0.259
_refine_ls_extinction_method none
_refine_ls_goodness_of_fit_ref 1.061
_refine_ls_hydrogen_treatment constr
_refine_ls_matrix_type full
_refine_ls_number_parameters 351
_refine_ls_number_reflns 7141
_refine_ls_number_restraints 0
_refine_ls_restrained_S_all 1.061
_refine_ls_R_factor_all 0.0522
_refine_ls_R_factor_gt 0.0408
_refine_ls_shift/su_max 0.004
_refine_ls_shift/su_mean 0.000
_refine_ls_structure_factor_coef Fsqd
_refine_ls_weighting_details
; 
 w=1/[\s^2^(Fo^2^)+(0.0744P)^2^+0.6569P] 
 where P=(Fo^2^+2Fc^2^)/3 
;
_refine_ls_weighting_scheme calc
_refine_ls_wR_factor_gt 0.1222
_refine_ls_wR_factor_ref 0.1323
_reflns_Friedel_coverage 0.000
_reflns_number_gt 5794
_reflns_number_total 7141
_reflns_threshold_expression 'I > 2\s(I)'
_cod_data_source_file c4dt03018d2.cif
_cod_data_source_block mo_40925a
_cod_depositor_comments 'Adding full bibliography for 7033363--7033365.cif.'
_cod_database_code 7033365
_shelx_space_group_comment
; 
The symmetry employed for this shelxl refinement is uniquely defined 
by the following loop, which should always be used as a source of 
symmetry information in preference to the above space-group names. 
They are only intended as comments. 
;
_shelx_estimated_absorpt_t_min 0.193
_shelx_estimated_absorpt_t_max 0.409
_shelxl_version_number 2013-2

loop_
_space_group_symop_operation_xyz
'x, y, z'
'-x, -y, -z'

loop_
_atom_site_label
_atom_site_type_symbol
_atom_site_fract_x
_atom_site_fract_y
_atom_site_fract_z
_atom_site_U_iso_or_equiv
_atom_site_adp_type
_atom_site_occupancy
_atom_site_site_symmetry_order
_atom_site_calc_flag
_atom_site_refinement_flags_posn
_atom_site_refinement_flags_adp
Pt1 Pt 0.88916(3) 0.78230(2) 0.11035(2) 0.02402(10) Uani 1 1 d . .
Cl1 Cl 0.8358(3) 0.7741(2) 0.27051(16) 0.0523(6) Uani 1 1 d . .
N1 N 0.8214(6) 0.9627(6) 0.0690(5) 0.0267(13) Uani 1 1 d . .
O1 O 0.9339(8) 0.7689(6) -0.0217(4) 0.0479(16) Uani 1 1 d . .
O2 O 0.8592(6) 0.5015(5) 0.1640(4) 0.0338(12) Uani 1 1 d . .
S1 S 0.96488(19) 0.58385(17) 0.14685(14) 0.0273(4) Uani 1 1 d . .
C1 C 0.9151(10) 0.8548(8) -0.1030(7) 0.042(2) Uani 1 1 d . .
C2 C 0.9604(11) 0.8202(10) -0.1889(6) 0.048(2) Uani 1 1 d . .
H2 H 1.0004 0.7410 -0.1903 0.058 Uiso 1 1 calc R U
C3 C 0.9426(15) 0.9089(11) -0.2703(7) 0.069(3) Uani 1 1 d . .
H3 H 0.9650 0.8862 -0.3276 0.083 Uiso 1 1 calc R U
C4 C 0.8954(11) 1.0274(12) -0.2755(7) 0.064(3) Uani 1 1 d . .
H4 H 0.8955 1.0852 -0.3354 0.077 Uiso 1 1 calc R U
C5 C 0.8491(9) 1.0597(9) -0.1944(7) 0.045(2) Uani 1 1 d . .
H5 H 0.8063 1.1391 -0.1968 0.054 Uiso 1 1 calc R U
C6 C 0.8626(8) 0.9759(8) -0.1012(6) 0.0310(17) Uani 1 1 d . .
C7 C 0.8193(8) 1.0208(7) -0.0184(6) 0.0352(18) Uani 1 1 d . .
H7 H 0.7850 1.1034 -0.0294 0.042 Uiso 1 1 calc R U
C8 C 0.7679(8) 1.0338(7) 0.1412(6) 0.0304(17) Uani 1 1 d . .
H8A H 0.7749 1.1204 0.1072 0.037 Uiso 1 1 calc R U
H8B H 0.8279 1.0097 0.1858 0.037 Uiso 1 1 calc R U
C9 C 0.6193(9) 1.0167(8) 0.1989(6) 0.0364(19) Uani 1 1 d . .
H9 H 0.6080 0.9286 0.2226 0.044 Uiso 1 1 calc R U
C10 C 0.5162(10) 1.0796(9) 0.1415(7) 0.049(2) Uani 1 1 d . .
H10A H 0.4224 1.0655 0.1818 0.074 Uiso 1 1 calc R U
H10B H 0.5339 1.0480 0.0866 0.074 Uiso 1 1 calc R U
H10C H 0.5253 1.1663 0.1186 0.074 Uiso 1 1 calc R U
C11 C 0.5923(10) 1.0647(9) 0.2847(7) 0.049(2) Uani 1 1 d . .
H11A H 0.6152 1.1481 0.2626 0.074 Uiso 1 1 calc R U
H11B H 0.6498 1.0151 0.3270 0.074 Uiso 1 1 calc R U
H11C H 0.4945 1.0618 0.3198 0.074 Uiso 1 1 calc R U
C12 C 1.1125(8) 0.5538(8) 0.0533(7) 0.040(2) Uani 1 1 d . .
H12A H 1.1441 0.4676 0.0699 0.060 Uiso 1 1 calc R U
H12B H 1.1873 0.6001 0.0465 0.060 Uiso 1 1 calc R U
H12C H 1.0862 0.5774 -0.0071 0.060 Uiso 1 1 calc R U
C13 C 1.0384(10) 0.5332(9) 0.2466(7) 0.043(2) Uani 1 1 d . .
H13A H 0.9699 0.5495 0.3029 0.064 Uiso 1 1 calc R U
H13B H 1.1196 0.5759 0.2321 0.064 Uiso 1 1 calc R U
H13C H 1.0662 0.4464 0.2595 0.064 Uiso 1 1 calc R U
Pt2 Pt 0.38884(3) 0.51691(2) 0.28863(2) 0.02487(10) Uani 1 1 d . .
Cl2 Cl 0.3916(3) 0.36773(18) 0.21869(16) 0.0431(5) Uani 1 1 d . .
N2 N 0.3343(7) 0.4049(6) 0.4257(5) 0.0300(14) Uani 1 1 d . .
O3 O 0.3860(7) 0.6609(5) 0.3339(4) 0.0389(14) Uani 1 1 d . .
O4 O 0.3378(6) 0.6855(5) 0.0873(4) 0.0389(14) Uani 1 1 d . .
S2 S 0.44907(19) 0.64138(17) 0.13919(14) 0.0283(4) Uani 1 1 d . .
C14 C 0.3608(8) 0.6630(7) 0.4245(6) 0.0345(18) Uani 1 1 d . .
C15 C 0.3663(10) 0.7756(8) 0.4378(7) 0.043(2) Uani 1 1 d . .
H15 H 0.3917 0.8427 0.3837 0.052 Uiso 1 1 calc R U
C16 C 0.3365(10) 0.7880(9) 0.5248(8) 0.048(2) Uani 1 1 d . .
H16 H 0.3333 0.8660 0.5313 0.058 Uiso 1 1 calc R U
C17 C 0.3087(10) 0.6885(9) 0.6099(7) 0.048(2) Uani 1 1 d . .
H17 H 0.2916 0.6990 0.6715 0.058 Uiso 1 1 calc R U
C18 C 0.3077(9) 0.5760(8) 0.5986(6) 0.0376(19) Uani 1 1 d . .
H18 H 0.2915 0.5081 0.6534 0.045 Uiso 1 1 calc R U
C19 C 0.3306(7) 0.5613(8) 0.5061(6) 0.0300(16) Uani 1 1 d . .
C20 C 0.3249(7) 0.4424(7) 0.4999(5) 0.0266(15) Uani 1 1 d . .
H20 H 0.3123 0.3812 0.5592 0.032 Uiso 1 1 calc R U
C21 C 0.3109(9) 0.2765(7) 0.4498(6) 0.0324(17) Uani 1 1 d . .
H21A H 0.3192 0.2352 0.5157 0.039 Uiso 1 1 calc R U
H21B H 0.3845 0.2381 0.4061 0.039 Uiso 1 1 calc R U
C22 C 0.1737(9) 0.2581(7) 0.4432(6) 0.0328(17) Uani 1 1 d . .
H22 H 0.1732 0.2854 0.3742 0.039 Uiso 1 1 calc R U
C23 C 0.0477(9) 0.3263(10) 0.4988(8) 0.054(3) Uani 1 1 d . .
H23A H 0.0443 0.2982 0.5671 0.080 Uiso 1 1 calc R U
H23B H -0.0376 0.3107 0.4896 0.080 Uiso 1 1 calc R U
H23C H 0.0570 0.4129 0.4748 0.080 Uiso 1 1 calc R U
C24 C 0.1616(11) 0.1174(8) 0.4817(8) 0.051(3) Uani 1 1 d . .
H24A H 0.2466 0.0749 0.4514 0.076 Uiso 1 1 calc R U
H24B H 0.0826 0.0994 0.4662 0.076 Uiso 1 1 calc R U
H24C H 0.1481 0.0909 0.5512 0.076 Uiso 1 1 calc R U
C25 C 0.5941(10) 0.5743(10) 0.0650(7) 0.056(3) Uani 1 1 d . .
H25A H 0.5688 0.5012 0.0593 0.084 Uiso 1 1 calc R U
H25B H 0.6723 0.5535 0.0938 0.084 Uiso 1 1 calc R U
H25C H 0.6201 0.6315 0.0013 0.084 Uiso 1 1 calc R U
C26 C 0.5225(10) 0.7659(9) 0.1368(6) 0.046(2) Uani 1 1 d . .
H26A H 0.5157 0.8313 0.0789 0.068 Uiso 1 1 calc R U
H26B H 0.6200 0.7429 0.1369 0.068 Uiso 1 1 calc R U
H26C H 0.4728 0.7931 0.1934 0.068 Uiso 1 1 calc R U

loop_
_atom_site_aniso_label
_atom_site_aniso_U_11
_atom_site_aniso_U_22
_atom_site_aniso_U_33
_atom_site_aniso_U_23
_atom_site_aniso_U_13
_atom_site_aniso_U_12
Pt1 0.02035(16) 0.02919(16) 0.02382(17) -0.00880(11) -0.00637(11) -0.00229(11)
Cl1 0.0770(17) 0.0456(12) 0.0282(11) -0.0128(9) -0.0124(11) 0.0100(11)
N1 0.018(3) 0.029(3) 0.031(3) -0.004(3) -0.007(3) -0.004(2)
O1 0.073(5) 0.038(3) 0.034(3) -0.007(3) -0.023(3) 0.003(3)
O2 0.032(3) 0.042(3) 0.032(3) -0.013(2) -0.013(2) -0.002(2)
S1 0.0222(9) 0.0320(9) 0.0289(9) -0.0079(7) -0.0098(7) -0.0020(7)
C1 0.048(5) 0.041(5) 0.034(5) -0.010(4) -0.009(4) 0.000(4)
C2 0.055(6) 0.066(6) 0.032(5) -0.017(4) -0.016(4) -0.012(5)
C3 0.114(11) 0.070(7) 0.028(5) -0.007(5) -0.025(6) -0.022(7)
C4 0.048(6) 0.098(9) 0.036(6) 0.017(5) -0.031(5) -0.014(6)
C5 0.028(4) 0.053(5) 0.041(5) 0.006(4) -0.011(4) -0.003(4)
C6 0.022(4) 0.043(4) 0.028(4) -0.006(3) -0.013(3) -0.002(3)
C7 0.031(4) 0.030(4) 0.046(5) -0.012(3) -0.012(4) -0.001(3)
C8 0.021(4) 0.033(4) 0.040(4) -0.014(3) -0.006(3) -0.006(3)
C9 0.038(5) 0.035(4) 0.029(4) -0.019(3) 0.008(3) 0.004(3)
C10 0.039(5) 0.053(5) 0.046(6) -0.025(4) 0.009(4) 0.003(4)
C11 0.048(6) 0.059(6) 0.044(5) -0.031(5) -0.007(4) 0.011(5)
C12 0.026(4) 0.046(5) 0.050(5) -0.025(4) 0.002(4) -0.004(4)
C13 0.038(5) 0.051(5) 0.043(5) -0.018(4) -0.019(4) 0.009(4)
Pt2 0.02146(16) 0.02709(16) 0.02754(17) -0.00975(12) -0.00767(12) -0.00029(11)
Cl2 0.0601(14) 0.0342(10) 0.0366(11) -0.0193(8) -0.0067(10) -0.0016(9)
N2 0.025(3) 0.033(3) 0.035(4) -0.014(3) -0.007(3) -0.003(3)
O3 0.056(4) 0.031(3) 0.031(3) -0.005(2) -0.014(3) -0.009(3)
O4 0.029(3) 0.041(3) 0.050(4) -0.003(3) -0.025(3) -0.005(2)
S2 0.0193(8) 0.0361(9) 0.0309(10) -0.0069(7) -0.0102(7) -0.0051(7)
C14 0.031(4) 0.030(4) 0.044(5) -0.015(3) -0.005(4) -0.004(3)
C15 0.053(6) 0.037(4) 0.049(5) -0.011(4) -0.021(5) -0.012(4)
C16 0.050(6) 0.044(5) 0.071(7) -0.037(5) -0.030(5) 0.006(4)
C17 0.040(5) 0.064(6) 0.037(5) -0.025(5) 0.004(4) -0.002(4)
C18 0.034(4) 0.050(5) 0.034(4) -0.024(4) -0.003(4) -0.006(4)
C19 0.018(3) 0.048(5) 0.028(4) -0.015(3) -0.012(3) 0.003(3)
C20 0.021(3) 0.035(4) 0.026(4) -0.009(3) -0.011(3) 0.003(3)
C21 0.040(4) 0.026(4) 0.033(4) -0.015(3) -0.008(3) 0.002(3)
C22 0.041(5) 0.028(4) 0.031(4) -0.005(3) -0.012(4) -0.007(3)
C23 0.028(5) 0.056(6) 0.074(7) -0.018(5) -0.012(5) -0.002(4)
C24 0.046(5) 0.040(5) 0.074(7) -0.014(5) -0.022(5) -0.018(4)
C25 0.031(5) 0.079(7) 0.040(5) -0.018(5) 0.012(4) 0.004(5)
C26 0.048(5) 0.058(6) 0.033(5) -0.014(4) 0.004(4) -0.032(4)

loop_
_atom_type_symbol
_atom_type_description
_atom_type_scat_dispersion_real
_atom_type_scat_dispersion_imag
_atom_type_scat_source
C C 0.0033 0.0016 'International Tables Vol C Tables 4.2.6.8 and 6.1.1.4'
H H 0.0000 0.0000 'International Tables Vol C Tables 4.2.6.8 and 6.1.1.4'
N N 0.0061 0.0033 'International Tables Vol C Tables 4.2.6.8 and 6.1.1.4'
O O 0.0106 0.0060 'International Tables Vol C Tables 4.2.6.8 and 6.1.1.4'
S S 0.1246 0.1234 'International Tables Vol C Tables 4.2.6.8 and 6.1.1.4'
Cl Cl 0.1484 0.1585 'International Tables Vol C Tables 4.2.6.8 and 6.1.1.4'
Pt Pt -1.7033 8.3905 'International Tables Vol C Tables 4.2.6.8 and 6.1.1.4'

loop_
_geom_angle_atom_site_label_1
_geom_angle_atom_site_label_2
_geom_angle_atom_site_label_3
_geom_angle
O1 Pt1 N1 92.7(3)
O1 Pt1 S1 83.96(18)
N1 Pt1 S1 176.61(19)
O1 Pt1 Cl1 173.39(19)
N1 Pt1 Cl1 93.5(2)
S1 Pt1 Cl1 89.87(8)
C7 N1 C8 116.4(7)
C7 N1 Pt1 122.8(6)
C8 N1 Pt1 120.8(5)
C1 O1 Pt1 129.0(6)
O2 S1 C13 107.7(4)
O2 S1 C12 108.4(4)
C13 S1 C12 100.5(5)
O2 S1 Pt1 114.9(2)
C13 S1 Pt1 113.9(3)
C12 S1 Pt1 110.3(3)
O1 C1 C2 116.7(8)
O1 C1 C6 120.5(8)
C2 C1 C6 122.5(8)
C3 C2 C1 115.6(10)
C4 C3 C2 125.6(10)
C5 C4 C3 118.7(9)
C4 C5 C6 122.1(9)
C1 C6 C7 126.6(7)
C1 C6 C5 114.8(8)
C7 C6 C5 118.5(8)
N1 C7 C6 128.3(8)
N1 C8 C9 113.9(7)
C10 C9 C8 112.8(7)
C10 C9 C11 110.0(7)
C8 C9 C11 107.9(8)
O3 Pt2 N2 93.1(2)
O3 Pt2 S2 86.21(17)
N2 Pt2 S2 179.27(19)
O3 Pt2 Cl2 173.08(17)
N2 Pt2 Cl2 93.58(19)
S2 Pt2 Cl2 87.14(8)
C20 N2 C21 114.6(7)
C20 N2 Pt2 120.9(5)
C21 N2 Pt2 124.4(5)
C14 O3 Pt2 126.9(5)
O4 S2 C26 108.8(4)
O4 S2 C25 107.9(5)
C26 S2 C25 99.5(5)
O4 S2 Pt2 116.5(2)
C26 S2 Pt2 111.5(3)
C25 S2 Pt2 111.3(4)
O3 C14 C15 116.2(7)
O3 C14 C19 124.6(7)
C15 C14 C19 119.2(8)
C16 C15 C14 120.6(9)
C15 C16 C17 122.9(9)
C18 C17 C16 117.5(9)
C17 C18 C19 121.0(9)
C14 C19 C18 118.7(8)
C14 C19 C20 123.3(7)
C18 C19 C20 118.0(7)
N2 C20 C19 130.7(7)
N2 C21 C22 114.1(6)
C21 C22 C23 114.8(7)
C21 C22 C24 106.7(7)
C23 C22 C24 110.4(7)

loop_
_geom_bond_atom_site_label_1
_geom_bond_atom_site_label_2
_geom_bond_distance
Pt1 O1 1.963(6)
Pt1 N1 2.039(6)
Pt1 S1 2.2399(19)
Pt1 Cl1 2.294(2)
N1 C7 1.282(10)
N1 C8 1.495(10)
O1 C1 1.353(10)
O2 S1 1.478(6)
S1 C13 1.765(9)
S1 C12 1.788(8)
C1 C2 1.406(13)
C1 C6 1.419(12)
C2 C3 1.365(14)
C3 C4 1.361(18)
C4 C5 1.325(16)
C5 C6 1.463(11)
C6 C7 1.429(12)
C8 C9 1.504(11)
C9 C10 1.492(14)
C9 C11 1.508(12)
Pt2 O3 2.002(6)
Pt2 N2 2.037(7)
Pt2 S2 2.2311(19)
Pt2 Cl2 2.303(2)
N2 C20 1.303(10)
N2 C21 1.471(10)
O3 C14 1.325(10)
O4 S2 1.483(6)
S2 C26 1.736(9)
S2 C25 1.778(9)
C14 C15 1.406(11)
C14 C19 1.410(11)
C15 C16 1.308(13)
C16 C17 1.424(14)
C17 C18 1.379(13)
C18 C19 1.412(11)
C19 C20 1.433(11)
C21 C22 1.478(12)
C22 C23 1.538(13)
C22 C24 1.569(12)
